data_1557820
loop_
_publ_author_name
'Tonnesen, Lisbeth Ehnebom'
'Pedersen, Berit Fjartoft'
'Klaveness, Jo'

_publ_section_title
;
 Molecular and Crystal Structure of Iodixanol, a New X-Ray Contrast Agent
;
_journal_name_full 'Acta Chemica Scandinavica'
_journal_page_first 433
_journal_page_last 440
_journal_paper_doi 10.3891/acta.chem.scand.49-0433
_journal_volume 49
_journal_year 1995
_chemical_formula_sum 'C35 H46 I6 N6 O16'
_chemical_formula_weight 1568.21
_chemical_name_common
;
3,3',5,5'-Tetrakis(2,3-dihydroxypropylcarbamoy1)-2,2',4,4',6,6'-hexaiodo-N,N'-
(2-hydroxypropane-1,3-diy)diacetanilide   monohydrate 
iodixanol
;
_space_group_IT_number 2
_space_group_name_Hall '-P 1'
_space_group_name_H-M_alt 'P -1'
_symmetry_cell_setting triclinic
_symmetry_Int_Tables_number 2
_symmetry_space_group_name_Hall '-P 1'
_symmetry_space_group_name_H-M 'P -1'
_cell_angle_alpha 95.68(2)
_cell_angle_beta 102.43(2)
_cell_angle_gamma 114.56(1)
_cell_formula_units_Z 4
_cell_length_a 16.864(3)
_cell_length_b 18.164(3)
_cell_length_c 19.360(4)
_cell_volume 5147.4(19)
_diffrn_ambient_temperature 138
_diffrn_radiation_probe x-ray
_diffrn_radiation_type MoK\a
_diffrn_radiation_wavelength 0.71069
_exptl_absorpt_coefficient_mu 3.649
_exptl_crystal_density_diffrn 2.02
_exptl_crystal_F_000 2976
_refine_ls_goodness_of_fit_ref 1.10
_refine_ls_number_parameters 575
_refine_ls_number_reflns 4380
_refine_ls_R_factor_gt 0.068
_refine_ls_wR_factor_gt 0.165
_cod_data_source_file Acta-Chem-Scand-1995-49-433-440.cif
_cod_data_source_block 1
_cod_database_code 1557820

loop_
_space_group_symop_id
_space_group_symop_operation_xyz
1 x,y,z
2 -x,-y,-z

loop_
_atom_site_label
_atom_site_type_symbol
_atom_site_thermal_displace_type
_atom_site_fract_x
_atom_site_fract_y
_atom_site_fract_z
_atom_site_occupancy
_atom_site_U_iso_or_equiv
_atom_site_calc_flag
_atom_site_refinement_flags
_atom_site_disorder_assembly
_atom_site_disorder_group
I1* I Uiso 0.3002(2) -0.02030(10) -0.18340(10) 1.000 0.055(2) . . . .
I2* I Uiso 0.6910(2) 0.1532(2) 0.0070(2) 1.000 0.065(2) . . . .
I3* I Uiso 0.4120(2) 0.25400(10) 0.07470(10) 1.000 0.052(2) . . . .
I4* I Uiso 0.1846(2) 0.3728(2) -0.3135(2) 1.000 0.098(2) . . . .
I5* I Uiso 0.3616(2) 0.4520(2) 0.0084(2) 1.000 0.084(2) . . . .
I6* I Uiso 0.0517(2) 0.5304(2) -0.1070(2) 1.000 0.119(3) . . . .
I1 I Uiso -0.0609(2) 0.3037(2) 0.2280(2) 1.000 0.074(2) . . . .
I2 I Uiso -0.0365(2) 0.0085(2) 0.3288(2) 1.000 0.098(2) . . . .
I3 I Uiso 0.0852(2) 0.10910(10) 0.06700(10) 1.000 0.058(2) . . . .
I4 I Uiso 0.2141(2) 0.2440(2) 0.3176(2) 1.000 0.068(2) . . . .
I5 I Uiso 0.4799(2) 0.5889(2) 0.31800(10) 1.000 0.064(2) . . . .
I6 I Uiso 0.3396(2) 0.5171(2) 0.5779(2) 1.000 0.110(3) . . . .
O1* O Uiso 0.665(9) -0.050(8) -0.317(5) 1.000 0.58(8) . . . .
O2* O Uiso 0.705(7) 0.083(7) -0.241(12) 1.000 1.4(3) . . . .
O3 O Uiso -0.1650(10) 0.1340(10) 0.2130(10) 1.000 0.067(8) . . . .
O3* O Uiso 0.501(2) -0.0450(10) -0.1080(10) 1.000 0.061(7) . . . .
O4* O Uiso 0.629(3) 0.213(2) 0.327(2) 1.000 0.16(2) . . . .
O5* O Uiso 0.736(3) 0.382(3) 0.322(2) 1.000 0.25(3) . . . .
O6* O Uiso 0.6520(10) 0.3260(10) 0.0850(10) 1.000 0.060(7) . . . .
O7* O Uiso 0.150(2) 0.0710(10) -0.0620(10) 1.000 0.057(7) . . . .
O8* O Uiso 0.225(2) 0.252(2) -0.070(2) 1.000 0.084(9) . . . .
O9* O Uiso 0.436(2) 0.380(2) -0.180(2) 1.000 0.110(10) . . . .
O10* O Uiso 0.101(2) 0.5280(10) -0.2800(10) 1.000 0.090(9) . . . .
O11* O Uiso -0.180(3) 0.403(3) -0.280(2) 1.000 0.21(2) . . . .
O12* O Uiso -0.235(3) 0.398(3) -0.424(2) 1.000 0.19(2) . . . .
O13* O Uiso 0.178(2) 0.4820(10) 0.0470(10) 1.000 0.070(8) . . . .
O14* O Uiso 0.372(3) 0.762(3) 0.198(2) 1.000 0.27(3) . . . .
O15* O Uiso 0.517(3) 0.742(3) 0.193(3) 1.000 0.23(2) . . . .
N1* N Uiso 0.546(2) 0.051(2) -0.176(2) 1.000 0.100(10) . . . .
N2* N Uiso 0.620(2) 0.2230(10) 0.1470(10) 1.000 0.048(8) . . . .
N3* N Uiso 0.291(2) 0.119(2) -0.0740(10) 1.000 0.039(7) . . . .
N4* N Uiso 0.306(2) 0.373(2) -0.1630(10) 1.000 0.049(8) . . . .
N5* N Uiso -0.007(2) 0.3990(10) -0.284(2) 1.000 0.070(10) . . . .
N6* N Uiso 0.266(2) 0.6060(10) 0.0250(10) 1.000 0.070(10) . . . .
O1 O Uiso -0.058(8) 0.141(9) 0.600(4) 1.000 0.61(8) . . . .
C1* C Uiso 0.680(8) -0.058(8) -0.237(6) 1.000 0.8(2) . . . .
O2 O Uiso -0.135(6) 0.202(5) 0.536(4) 1.000 0.47(6) . . . .
C2* C Uiso 0.654(4) 0.009(5) -0.206(4) 1.000 0.29(5) . . . .
C3* C Uiso 0.556(3) -0.010(3) -0.233(2) 1.000 0.17(3) . . . .
O4 O Uiso 0.070(10) -0.259(6) 0.263(5) 1.000 0.65(9) . . . .
C4* C Uiso 0.511(3) 0.023(2) -0.123(2) 1.000 0.070(10) . . . .
O5 O Uiso -0.024(4) -0.192(4) 0.230(3) 1.000 0.34(4) . . . .
C5* C Uiso 0.586(3) 0.264(3) 0.291(3) 1.000 0.15(2) . . . .
O6 O Uiso 0.1390(10) 0.0390(10) 0.2380(10) 1.000 0.060(7) . . . .
C6* C Uiso 0.657(3) 0.318(2) 0.257(2) 1.000 0.15(2) . . . .
O7 O Uiso -0.112(2) 0.1860(10) 0.0450(10) 1.000 0.061(7) . . . .
C7* C Uiso 0.699(2) 0.277(2) 0.2160(10) 1.000 0.060(10) . . . .
O8 O Uiso 0.1280(10) 0.4430(10) 0.1650(10) 1.000 0.043(6) . . . .
C8* C Uiso 0.608(2) 0.2520(10) 0.0880(10) 1.000 0.039(9) . . . .
O9 O Uiso 0.3510(10) 0.3500(10) 0.1600(10) 1.000 0.048(6) . . . .
C9* C Uiso 0.535(2) 0.1910(10) 0.0230(10) 1.000 0.027(8) . . . .
O10 O Uiso 0.164(2) 0.317(2) 0.477(2) 1.000 0.110(10) . . . .
C10* C Uiso 0.449(2) 0.183(2) 0.007(2) 1.000 0.035(9) . . . .
O11 O Uiso 0.287(4) 0.138(3) 0.497(3) 1.000 0.29(3) . . . .
C11* C Uiso 0.383(2) 0.127(2) -0.052(2) 1.000 0.030(8) . . . .
O12 O Uiso 0.069(5) 0.082(6) 0.545(6) 1.000 0.53(7) . . . .
C12* C Uiso 0.401(2) 0.071(2) -0.097(2) 1.000 0.034(9) . . . .
O13 O Uiso 0.5390(10) 0.6420(10) 0.5130(10) 1.000 0.074(8) . . . .
C13* C Uiso 0.490(2) 0.080(2) -0.077(2) 1.000 0.040(10) . . . .
O14 O Uiso 0.500(6) 0.904(3) 0.517(4) 1.000 0.47(6) . . . .
C14* C Uiso 0.557(2) 0.138(2) -0.019(2) 1.000 0.050(10) . . . .
O15 O Uiso 0.540(7) 0.829(7) 0.408(5) 1.000 0.52(7) . . . .
C15* C Uiso 0.227(2) 0.074(2) -0.045(2) 1.000 0.040(10) . . . .
C16* C Uiso 0.246(2) 0.029(2) 0.012(2) 1.000 0.035(9) . . . .
C17* C Uiso 0.267(2) 0.152(2) -0.137(2) 1.000 0.035(9) . . . .
C18* C Uiso 0.288(2) 0.245(2) -0.109(2) 1.000 0.050(10) . . . .
C19* C Uiso 0.266(2) 0.280(2) -0.181(2) 1.000 0.060(10) . . . .
C20* C Uiso 0.388(3) 0.418(3) -0.171(2) 1.000 0.090(10) . . . .
C21* C Uiso 0.426(3) 0.509(3) -0.166(2) 1.000 0.080(10) . . . .
C22* C Uiso 0.253(2) 0.411(2) -0.146(2) 1.000 0.037(9) . . . .
C23* C Uiso 0.264(2) 0.449(2) -0.078(2) 1.000 0.040(10) . . . .
C24* C Uiso 0.209(2) 0.484(2) -0.0680(10) 1.000 0.039(9) . . . .
C25* C Uiso 0.142(2) 0.483(2) -0.124(2) 1.000 0.040(10) . . . .
C26* C Uiso 0.137(2) 0.452(2) -0.195(2) 1.000 0.050(10) . . . .
C27* C Uiso 0.187(2) 0.413(2) -0.208(2) 1.000 0.050(10) . . . .
C28* C Uiso 0.074(2) 0.463(2) -0.257(2) 1.000 0.060(10) . . . .
C29* C Uiso -0.077(2) 0.410(3) -0.350(2) 1.000 0.13(2) . . . .
C30* C Uiso -0.110(3) 0.458(3) -0.319(2) 1.000 0.17(3) . . . .
C31* C Uiso -0.170(4) 0.484(3) -0.374(3) 1.000 0.40(7) . . . .
C32* C Uiso 0.218(2) 0.524(2) 0.0070(10) 1.000 0.060(10) . . . .
C33* C Uiso 0.265(2) 0.655(2) 0.095(2) 1.000 0.13(2) . . . .
C34* C Uiso 0.354(3) 0.679(3) 0.148(2) 1.000 0.18(3) . . . .
C35* C Uiso 0.438(3) 0.704(5) 0.121(3) 1.000 0.26(4) . . . .
N1 N Uiso -0.0210(10) 0.213(2) 0.3860(10) 1.000 0.055(9) . . . .
N2 N Uiso 0.0060(10) -0.0580(10) 0.1600(10) 1.000 0.056(9) . . . .
N3 N Uiso 0.037(2) 0.2560(10) 0.1160(10) 1.000 0.037(7) . . . .
N4 N Uiso 0.318(2) 0.404(2) 0.2540(10) 1.000 0.042(8) . . . .
N5 N Uiso 0.290(2) 0.297(2) 0.513(2) 1.000 0.070(10) . . . .
N6 N Uiso 0.420(2) 0.671(2) 0.474(2) 1.000 0.100(10) . . . .
C1 C Uiso -0.017(6) 0.157(6) 0.535(5) 1.000 0.40(7) . . . .
C2 C Uiso -0.088(3) 0.174(3) 0.484(2) 1.000 0.15(6) . . . .
C3 C Uiso -0.053(3) 0.244(2) 0.447(2) 1.000 0.10(2) . . . .
C4 C Uiso -0.080(2) 0.165(2) 0.3230(10) 1.000 0.060(10) . . . .
C5 C Uiso 0.084(5) -0.229(4) 0.191(3) 1.000 0.21(3) . . . .
C6 C Uiso 0.065(3) -0.152(3) 0.205(3) 1.000 0.25(4) . . . .
C7 C Uiso 0.043(3) -0.120(2) 0.141(2) 1.000 0.10(2) . . . .
C8 C Uiso 0.059(2) 0.0170(10) 0.200(2) 1.000 0.040(10) . . . .
C9 C Uiso 0.021(2) 0.0780(10) 0.202(2) 1.000 0.033(9) . . . .
C10 C Uiso 0.034(2) 0.128(2) 0.154(2) 1.000 0.029(8) . . . .
C11 C Uiso 0.018(2) 0.199(2) 0.165(2) 1.000 0.038(9) . . . .
C12 C Uiso -0.025(2) 0.207(2) 0.212(2) 1.000 0.038(9) . . . .
C13 C Uiso -0.040(2) 0.154(2) 0.2630(10) 1.000 0.040(10) . . . .
C14 C Uiso -0.018(2) 0.086(2) 0.252(2) 1.000 0.050(10) . . . .
C15 C Uiso -0.031(3) 0.243(2) 0.055(2) 1.000 0.060(10) . . . .
C16 C Uiso -0.010(3) 0.302(2) 0.003(2) 1.000 0.070(10) . . . .
Ow1 O Uiso 0.081(3) 0.440(3) 0.477(3) 1.000 0.0500 . . . .
C17 C Uiso 0.138(2) 0.313(2) 0.132(2) 1.000 0.040(10) . . . .
C18 C Uiso 0.165(2) 0.386(2) 0.192(2) 1.000 0.050(10) . . . .
C19 C Uiso 0.271(2) 0.442(2) 0.208(2) 1.000 0.040(10) . . . .
C20 C Uiso 0.361(2) 0.364(2) 0.224(2) 1.000 0.040(10) . . . .
C21 C Uiso 0.429(2) 0.344(2) 0.276(2) 1.000 0.050(10) . . . .
C22 C Uiso 0.338(2) 0.426(2) 0.331(2) 1.000 0.034(9) . . . .
C23 C Uiso 0.398(2) 0.510(2) 0.369(2) 1.000 0.036(9) . . . .
C24 C Uiso 0.396(2) 0.531(2) 0.441(2) 1.000 0.060(10) . . . .
C25 C Uiso 0.344(3) 0.474(2) 0.477(2) 1.000 0.060(10) . . . .
C26 C Uiso 0.294(2) 0.396(2) 0.439(2) 1.000 0.060(10) . . . .
C27 C Uiso 0.285(2) 0.368(2) 0.366(2) 1.000 0.050(10) . . . .
C28 C Uiso 0.244(2) 0.333(2) 0.479(2) 1.000 0.090(10) . . . .
C29 C Uiso 0.249(3) 0.235(2) 0.560(2) 1.000 0.11(2) . . . .
C30 C Uiso 0.206(3) 0.151(2) 0.511(2) 1.000 0.14(2) . . . .
C31 C Uiso 0.160(4) 0.077(3) 0.546(3) 1.000 0.19(3) . . . .
C32 C Uiso 0.458(2) 0.620(2) 0.480(2) 1.000 0.070(10) . . . .
C33 C Uiso 0.476(3) 0.762(2) 0.519(2) 1.000 0.14(2) . . . .
C34 C Uiso 0.436(4) 0.810(3) 0.479(3) 1.000 0.25(4) . . . .
C35 C Uiso 0.438(6) 0.809(5) 0.399(3) 1.000 0.34(6) . . . .
Ow2 O Uiso 0.784(3) 0.316(3) 0.462(2) 1.000 0.0500 . . . .
Ow3 O Uiso 0.932(3) 0.437(3) 0.424(2) 1.000 0.0500 . . . .
Ow4 O Uiso 0.225(4) 0.033(4) 0.398(3) 1.000 0.0500 . . . .
Ow5 O Uiso 0.718(5) 0.017(4) 0.378(4) 1.000 0.0500 . . . .

loop_
_atom_type_symbol
_atom_type_description
_atom_type_scat_dispersion_real
_atom_type_scat_dispersion_imag
_atom_type_scat_source
C C 0.0033 0.0016 ' International Tables Vol C Tables 4.2.6.8 and 6.1.1.4'
I I -0.4742 1.8119 ' International Tables Vol C Tables 4.2.6.8 and 6.1.1.4'
N N 0.0061 0.0033 ' International Tables Vol C Tables 4.2.6.8 and 6.1.1.4'
O O 0.0106 0.0060 ' International Tables Vol C Tables 4.2.6.8 and 6.1.1.4'

loop_
_geom_angle_atom_site_label_1
_geom_angle_atom_site_label_2
_geom_angle_atom_site_label_3
_geom_angle
_geom_angle_site_symmetry_1
_geom_angle_site_symmetry_2
_geom_angle_site_symmetry_3
_geom_angle_publ_flag
O3 I1* C12* 143.4(11) 2_555 . . yes
C3* N1* C4* 119(3) . . . yes
C7* N2* C8* 121(2) . . . yes
C11* N3* C15* 122(3) . . . yes
C11* N3* C17* 118(3) . . . yes
C15* N3* C17* 120(3) . . . yes
C19* N4* C20* 119(4) . . . yes
C19* N4* C22* 120(3) . . . yes
C20* N4* C22* 121(4) . . . yes
C28* N5* C29* 116(3) . . . yes
C32* N6* C33* 120(2) . . . yes
O1* C1* C2* 100(10) . . . yes
O2* C2* C1* 102(9) . . . yes
O2* C2* C3* 104(8) . . . yes
C1* C2* C3* 116(7) . . . no
N1* C3* C2* 103(4) . . . yes
O3* C4* N1* 123(4) . . . yes
O3* C4* C13* 120(3) . . . yes
N1* C4* C13* 117(3) . . . yes
O4* C5* C6* 103(4) . . . yes
O5* C6* C5* 105(4) . . . yes
O5* C6* C7* 106(4) . . . yes
C5* C6* C7* 118(3) . . . no
N2* C7* C6* 103(3) . . . yes
O6* C8* N2* 124(2) . . . yes
O6* C8* C9* 120.5(18) . . . yes
N2* C8* C9* 115.9(17) . . . yes
C8* C9* C10* 122(3) . . . no
C8* C9* C14* 118(3) . . . no
C10* C9* C14* 121(3) . . . no
I3* C10* C9* 121(2) . . . yes
I3* C10* C11* 118(3) . . . yes
C9* C10* C11* 121(3) . . . no
N3* C11* C10* 123(3) . . . yes
N3* C11* C12* 116(3) . . . yes
C10* C11* C12* 121(3) . . . no
I1* C12* C11* 122(3) . . . yes
I1* C12* C13* 122(3) . . . yes
C11* C12* C13* 116(3) . . . no
C4* C13* C12* 117(3) . . . no
C4* C13* C14* 120(4) . . . no
C12* C13* C14* 123(3) . . . no
I2* C14* C9* 119(2) . . . yes
I2* C14* C13* 122(3) . . . yes
C9* C14* C13* 118(3) . . . no
O7* C15* N3* 121(3) . . . yes
O7* C15* C16* 118(3) . . . yes
N3* C15* C16* 122(3) . . . yes
N3* C17* C18* 108(3) . . . yes
O8* C18* C17* 113(3) . . . yes
O8* C18* C19* 104(3) . . . yes
C17* C18* C19* 106(3) . . . no
N4* C19* C18* 111(3) . . . yes
O9* C20* N4* 117(4) . . . yes
O9* C20* C21* 120(5) . . . yes
N4* C20* C21* 122(5) . . . yes
N4* C22* C23* 124(3) . . . yes
N4* C22* C27* 116(3) . . . yes
C23* C22* C27* 120(3) . . . no
I5* C23* C22* 120(3) . . . yes
I5* C23* C24* 121(2) . . . yes
C22* C23* C24* 119(3) . . . no
C23* C24* C25* 123(3) . . . no
C23* C24* C32* 120(3) . . . no
C25* C24* C32* 117(3) . . . no
I6* C25* C24* 123(3) . . . yes
I6* C25* C26* 119(3) . . . yes
C24* C25* C26* 118(3) . . . no
C25* C26* C27* 121(3) . . . no
C25* C26* C28* 118(3) . . . no
C27* C26* C28* 121(3) . . . no
I4* C27* C22* 121(3) . . . yes
I4* C27* C26* 121(3) . . . yes
C22* C27* C26* 118(3) . . . no
O10* C28* N5* 125(3) . . . yes
O10* C28* C26* 120(3) . . . yes
N5* C28* C26* 115(3) . . . yes
N5* C29* C30* 107(3) . . . yes
O11* C30* C29* 108(4) . . . yes
O11* C30* C31* 102(4) . . . yes
C29* C30* C31* 114(4) . . . no
O12* C31* C30* 99(4) . . . yes
O13* C32* N6* 123(2) . . . yes
O13* C32* C24* 121(3) . . . yes
N6* C32* C24* 116(3) . . . yes
N6* C33* C34* 106(3) . . . yes
O14* C34* C33* 103(4) . . . yes
O14* C34* C35* 104(5) . . . yes
C33* C34* C35* 119(4) . . . no
O15* C35* C34* 102(4) . . . yes
C3 N1 C4 121(3) . . . yes
C7 N2 C8 122(3) . . . yes
C11 N3 C15 119(3) . . . yes
C11 N3 C17 112(3) . . . yes
C15 N3 C17 127(3) . . . yes
C19 N4 C20 119(3) . . . yes
C19 N4 C22 119(3) . . . yes
C20 N4 C22 120(3) . . . yes
C28 N5 C29 121(4) . . . yes
C32 N6 C33 118(3) . . . yes
O1 C1 C2 101(8) . . . yes
O2 C2 C1 104(5) . . . yes
O2 C2 C3 105(5) . . . yes
C1 C2 C3 117(6) . . . no
N1 C3 C2 106(3) . . . yes
N1 C4 C13 116(3) . . . yes
O4 C5 C6 97(7) . . . yes
O5 C6 C5 100(5) . . . yes
O5 C6 C7 108(5) . . . yes
C5 C6 C7 115(4) . . . no
N2 C7 C6 109(3) . . . yes
O6 C8 N2 123(3) . . . yes
O6 C8 C9 119(2) . . . yes
N2 C8 C9 118(3) . . . yes
C8 C9 C10 118(3) . . . no
C8 C9 C14 121(3) . . . no
C10 C9 C14 122(3) . . . no
I3 C10 C9 122(3) . . . yes
I3 C10 C11 119(3) . . . yes
C9 C10 C11 119(3) . . . no
N3 C11 C10 119(3) . . . yes
N3 C11 C12 120(3) . . . yes
C10 C11 C12 120(3) . . . no
I1 C12 C11 124(3) . . . yes
I1 C12 C13 115(3) . . . yes
C11 C12 C13 120(3) . . . no
C4 C13 C12 123(3) . . . no
C4 C13 C14 121(3) . . . no
C12 C13 C14 116(3) . . . no
I2 C14 C9 122(2) . . . yes
I2 C14 C13 117(2) . . . yes
C9 C14 C13 121(3) . . . no
O7 C15 N3 120(3) . . . yes
O7 C15 C16 121(4) . . . yes
N3 C15 C16 119(3) . . . yes
N3 C17 C18 109(3) . . . yes
O8 C18 C17 110(3) . . . yes
O8 C18 C19 101(2) . . . yes
C17 C18 C19 107(3) . . . no
N4 C19 C18 108(3) . . . yes
O9 C20 N4 122(3) . . . yes
O9 C20 C21 120(3) . . . yes
N4 C20 C21 118(3) . . . yes
N4 C22 C23 120(3) . . . yes
N4 C22 C27 118(3) . . . yes
C23 C22 C27 121(3) . . . no
I5 C23 C22 119(3) . . . yes
I5 C23 C24 125(3) . . . yes
C22 C23 C24 116(3) . . . no
C23 C24 C25 124(3) . . . no
C23 C24 C32 116(3) . . . no
C25 C24 C32 120(3) . . . no
I6 C25 C24 119(3) . . . yes
I6 C25 C26 125(3) . . . yes
C24 C25 C26 116(3) . . . no
C25 C26 C27 126(3) . . . no
C25 C26 C28 116(3) . . . no
C27 C26 C28 118(3) . . . no
I4 C27 C22 121(3) . . . yes
I4 C27 C26 121(3) . . . yes
C22 C27 C26 117(3) . . . no
O10 C28 N5 125(4) . . . yes
O10 C28 C26 120(3) . . . yes
N5 C28 C26 116(3) . . . yes
N5 C29 C30 105(3) . . . yes
O11 C30 C29 105(4) . . . yes
O11 C30 C31 102(4) . . . yes
C29 C30 C31 115(4) . . . no
O12 C31 C30 100(5) . . . yes
O13 C32 N6 124(3) . . . yes
O13 C32 C24 121(3) . . . yes
N6 C32 C24 115(3) . . . yes
N6 C33 C34 105(4) . . . yes
O14 C34 C33 106(5) . . . yes
O14 C34 C35 103(5) . . . yes
C33 C34 C35 117(6) . . . no
O15 C35 C34 100(6) . . . yes

loop_
_geom_bond_atom_site_label_1
_geom_bond_atom_site_label_2
_geom_bond_distance
_geom_bond_site_symmetry_1
_geom_bond_site_symmetry_2
_geom_bond_publ_flag
I1* C12* 2.08(4) . . yes
I1* O3 2.254(18) . 2_555 yes
I2* C14* 2.10(4) . . yes
I3* C10* 2.11(4) . . yes
I4* C27* 2.09(4) . . yes
I5* C23* 2.06(4) . . yes
I6* C25* 2.10(4) . . yes
I1 C12 2.10(4) . . yes
I2 C14 2.13(4) . . yes
I3 C10 2.11(4) . . yes
I4 C27 2.06(3) . . yes
I5 C23 2.04(4) . . yes
I6 C25 2.06(4) . . yes
O1* C1* 1.55(15) . . yes
O2* C2* 1.57(16) . . yes
O3* C4* 1.25(4) . . yes
O4* C5* 1.53(7) . . yes
O5* C6* 1.55(6) . . yes
O6* C8* 1.25(2) . . yes
O7* C15* 1.25(5) . . yes
O8* C18* 1.47(5) . . yes
O9* C20* 1.29(7) . . yes
O10* C28* 1.24(4) . . yes
O11* C30* 1.59(7) . . yes
O12* C31* 1.55(7) . . yes
O13* C32* 1.25(4) . . yes
O14* C34* 1.58(7) . . yes
O15* C35* 1.56(8) . . yes
N1* C4* 1.33(5) . . yes
N1* C3* 1.57(6) . . yes
N2* C8* 1.32(3) . . yes
N2* C7* 1.55(3) . . yes
N3* C17* 1.46(4) . . yes
N3* C11* 1.46(5) . . yes
N3* C15* 1.33(5) . . yes
N4* C22* 1.41(5) . . yes
N4* C19* 1.51(5) . . yes
N4* C20* 1.34(7) . . yes
N5* C28* 1.32(5) . . yes
N5* C29* 1.63(5) . . yes
N6* C32* 1.33(4) . . yes
N6* C33* 1.55(4) . . yes
O1 C1 1.56(15) . . yes
C1* C2* 1.56(16) . . no
O2 C2 1.57(11) . . yes
C2* C3* 1.50(10) . . no
O4 C5 1.58(11) . . yes
C4* C13* 1.50(6) . . no
O5 C6 1.58(9) . . yes
C5* C6* 1.52(7) . . no
O6 C8 1.26(4) . . yes
C6* C7* 1.50(6) . . no
O7 C15 1.28(5) . . yes
O8 C18 1.50(4) . . yes
C8* C9* 1.50(3) . . no
O9 C20 1.20(4) . . yes
C9* C10* 1.36(5) . . no
C9* C14* 1.41(5) . . no
O10 C28 1.25(5) . . yes
C10* C11* 1.36(5) . . no
O11 C30 1.55(9) . . yes
C11* C12* 1.44(5) . . no
O12 C31 1.57(12) . . yes
C12* C13* 1.40(5) . . no
O13 C32 1.25(4) . . yes
C13* C14* 1.37(5) . . no
O14 C34 1.58(8) . . yes
O15 C35 1.57(17) . . yes
C15* C16* 1.49(5) . . no
C17* C18* 1.59(5) . . no
C18* C19* 1.62(5) . . no
C20* C21* 1.49(7) . . no
C22* C23* 1.36(5) . . no
C22* C27* 1.47(5) . . no
C23* C24* 1.36(5) . . no
C24* C32* 1.51(3) . . no
C24* C25* 1.38(5) . . no
C25* C26* 1.40(5) . . no
C26* C27* 1.35(5) . . no
C26* C28* 1.51(5) . . no
C29* C30* 1.37(7) . . no
C30* C31* 1.55(8) . . no
C33* C34* 1.48(6) . . no
C34* C35* 1.52(9) . . no
N1 C3 1.55(5) . . yes
N1 C4 1.34(3) . . yes
N2 C7 1.55(5) . . yes
N2 C8 1.32(3) . . yes
N3 C11 1.46(4) . . yes
N3 C15 1.38(5) . . yes
N3 C17 1.52(5) . . yes
N4 C19 1.47(5) . . yes
N4 C20 1.39(5) . . yes
N4 C22 1.43(4) . . yes
N5 C28 1.32(5) . . yes
N5 C29 1.55(5) . . yes
N6 C32 1.33(5) . . yes
N6 C33 1.56(5) . . yes
C1 C2 1.54(12) . . no
C2 C3 1.49(6) . . no
C4 C13 1.50(4) . . no
C5 C6 1.57(9) . . no
C6 C7 1.46(7) . . no
C8 C9 1.49(4) . . no
C9 C10 1.35(5) . . no
C9 C14 1.31(5) . . no
C10 C11 1.43(5) . . no
C11 C12 1.31(5) . . no
C12 C13 1.44(4) . . no
C13 C14 1.44(5) . . no
C15 C16 1.53(5) . . no
C17 C18 1.51(5) . . no
C18 C19 1.59(5) . . no
C20 C21 1.54(5) . . no
C22 C23 1.44(5) . . no
C22 C27 1.41(5) . . no
C23 C24 1.42(5) . . no
C24 C25 1.41(5) . . no
C24 C32 1.51(5) . . no
C25 C26 1.34(5) . . no
C26 C27 1.41(5) . . no
C26 C28 1.51(5) . . no
C29 C30 1.50(5) . . no
C30 C31 1.55(6) . . no
C33 C34 1.49(7) . . no
C34 C35 1.56(8) . . no

loop_
_geom_torsion_atom_site_label_1
_geom_torsion_atom_site_label_2
_geom_torsion_atom_site_label_3
_geom_torsion_atom_site_label_4
_geom_torsion
_geom_torsion_site_symmetry_1
_geom_torsion_site_symmetry_2
_geom_torsion_site_symmetry_3
_geom_torsion_site_symmetry_4
_geom_torsion_publ_flag
O3 I1* C12* C11* -60(4) 2_555 . . . no
O3 I1* C12* C13* 117(3) 2_555 . . . no
C4* N1* C3* C2* -99(5) . . . . no
C3* N1* C4* O3* 14(7) . . . . no
C3* N1* C4* C13* -171(4) . . . . no
C8* N2* C7* C6* 91(4) . . . . no
C7* N2* C8* O6* -8(5) . . . . no
C7* N2* C8* C9* 174(3) . . . . no
C15* N3* C11* C10* -84(5) . . . . no
C15* N3* C11* C12* 96(4) . . . . no
C17* N3* C11* C10* 105(4) . . . . no
C17* N3* C11* C12* -75(4) . . . . no
C11* N3* C15* O7* 177(3) . . . . no
C11* N3* C15* C16* 0(5) . . . . no
C17* N3* C15* O7* -13(5) . . . . no
C17* N3* C15* C16* 171(3) . . . . no
C11* N3* C17* C18* -91(4) . . . . no
C15* N3* C17* C18* 97(4) . . . . no
C20* N4* C19* C18* 94(3) . . . . no
C22* N4* C19* C18* -93(3) . . . . no
C19* N4* C20* O9* -13(5) . . . . no
C19* N4* C20* C21* 170(3) . . . . no
C22* N4* C20* O9* 174(3) . . . . no
C22* N4* C20* C21* -3(5) . . . . no
C19* N4* C22* C23* 106(4) . . . . no
C19* N4* C22* C27* -78(4) . . . . no
C20* N4* C22* C23* -81(4) . . . . no
C20* N4* C22* C27* 95(4) . . . . no
C29* N5* C28* O10* -3(6) . . . . no
C29* N5* C28* C26* 179(3) . . . . no
C28* N5* C29* C30* -77(5) . . . . no
C33* N6* C32* O13* -7(5) . . . . no
C33* N6* C32* C24* 169(3) . . . . no
C32* N6* C33* C34* 105(4) . . . . no
O1* C1* C2* O2* -45(12) . . . . no
O1* C1* C2* C3* 67(11) . . . . no
O2* C2* C3* N1* -87(9) . . . . no
C1* C2* C3* N1* 163(7) . . . . no
O3* C4* C13* C12* -90(5) . . . . no
O3* C4* C13* C14* 90(5) . . . . no
N1* C4* C13* C12* 94(5) . . . . no
N1* C4* C13* C14* -85(5) . . . . no
O4* C5* C6* O5* -72(4) . . . . no
O4* C5* C6* C7* 45(5) . . . . no
O5* C6* C7* N2* -173(3) . . . . no
C5* C6* C7* N2* 71(4) . . . . no
O6* C8* C9* C10* -84(4) . . . . no
O6* C8* C9* C14* 100(3) . . . . no
N2* C8* C9* C10* 94(3) . . . . no
N2* C8* C9* C14* -82(4) . . . . no
C8* C9* C10* I3* -2(3) . . . . no
C8* C9* C10* C11* -180(3) . . . . no
C14* C9* C10* I3* 174(2) . . . . no
C14* C9* C10* C11* -4(5) . . . . no
C8* C9* C14* I2* -4(3) . . . . no
C8* C9* C14* C13* 178(3) . . . . no
C10* C9* C14* I2* 179(2) . . . . no
C10* C9* C14* C13* 2(4) . . . . no
I3* C10* C11* N3* 6(5) . . . . no
I3* C10* C11* C12* -174(3) . . . . no
C9* C10* C11* N3* -177(3) . . . . no
C9* C10* C11* C12* 4(5) . . . . no
N3* C11* C12* I1* -4(4) . . . . no
N3* C11* C12* C13* 179(3) . . . . no
C10* C11* C12* I1* 176(3) . . . . no
C10* C11* C12* C13* -2(5) . . . . no
I1* C12* C13* C4* 3(4) . . . . no
I1* C12* C13* C14* -178(3) . . . . no
C11* C12* C13* C4* -180(3) . . . . no
C11* C12* C13* C14* 0(5) . . . . no
C4* C13* C14* I2* 2(5) . . . . no
C4* C13* C14* C9* 180(3) . . . . no
C12* C13* C14* I2* -177(3) . . . . no
C12* C13* C14* C9* 0(5) . . . . no
N3* C17* C18* O8* -70(4) . . . . no
N3* C17* C18* C19* 177(3) . . . . no
O8* C18* C19* N4* 76(4) . . . . no
C17* C18* C19* N4* -165(3) . . . . no
N4* C22* C23* I5* -1(5) . . . . no
N4* C22* C23* C24* 180(3) . . . . no
C27* C22* C23* I5* -177(3) . . . . no
C27* C22* C23* C24* 4(5) . . . . no
N4* C22* C27* I4* -6(4) . . . . no
N4* C22* C27* C26* -177(3) . . . . no
C23* C22* C27* I4* 170(3) . . . . no
C23* C22* C27* C26* -1(5) . . . . no
I5* C23* C24* C25* -179(3) . . . . no
I5* C23* C24* C32* -1(4) . . . . no
C22* C23* C24* C25* 0(5) . . . . no
C22* C23* C24* C32* 178(3) . . . . no
C23* C24* C25* I6* 176(3) . . . . no
C23* C24* C25* C26* -7(5) . . . . no
C32* C24* C25* I6* -2(4) . . . . no
C32* C24* C25* C26* 175(3) . . . . no
C23* C24* C32* O13* -85(5) . . . . no
C23* C24* C32* N6* 99(4) . . . . no
C25* C24* C32* O13* 93(4) . . . . no
C25* C24* C32* N6* -83(4) . . . . no
I6* C25* C26* C27* -173(3) . . . . no
I6* C25* C26* C28* 7(4) . . . . no
C24* C25* C26* C27* 10(5) . . . . no
C24* C25* C26* C28* -171(3) . . . . no
C25* C26* C27* I4* -177(3) . . . . no
C25* C26* C27* C22* -6(5) . . . . no
C28* C26* C27* I4* 4(5) . . . . no
C28* C26* C27* C22* 174(3) . . . . no
C25* C26* C28* O10* 86(5) . . . . no
C25* C26* C28* N5* -96(4) . . . . no
C27* C26* C28* O10* -94(4) . . . . no
C27* C26* C28* N5* 84(4) . . . . no
N5* C29* C30* O11* -74(4) . . . . no
N5* C29* C30* C31* 173(4) . . . . no
O11* C30* C31* O12* -67(5) . . . . no
C29* C30* C31* O12* 50(6) . . . . no
N6* C33* C34* O14* 151(3) . . . . no
N6* C33* C34* C35* 38(6) . . . . no
O14* C34* C35* O15* 55(5) . . . . no
C33* C34* C35* O15* 168(4) . . . . no
C4 N1 C3 C2 80(4) . . . . no
C3 N1 C4 C13 167(3) . . . . no
C8 N2 C7 C6 74(4) . . . . no
C7 N2 C8 O6 -15(5) . . . . no
C7 N2 C8 C9 167(3) . . . . no
C15 N3 C11 C10 90(5) . . . . no
C15 N3 C11 C12 -80(4) . . . . no
C17 N3 C11 C10 -77(4) . . . . no
C17 N3 C11 C12 112(4) . . . . no
C11 N3 C15 O7 6(6) . . . . no
C11 N3 C15 C16 -179(3) . . . . no
C17 N3 C15 O7 172(3) . . . . no
C17 N3 C15 C16 -13(6) . . . . no
C11 N3 C17 C18 -84(3) . . . . no
C15 N3 C17 C18 110(4) . . . . no
C20 N4 C19 C18 107(4) . . . . no
C22 N4 C19 C18 -88(4) . . . . no
C19 N4 C20 O9 -10(5) . . . . no
C19 N4 C20 C21 165(3) . . . . no
C22 N4 C20 O9 -175(3) . . . . no
C22 N4 C20 C21 1(5) . . . . no
C19 N4 C22 C23 -63(5) . . . . no
C19 N4 C22 C27 106(4) . . . . no
C20 N4 C22 C23 102(4) . . . . no
C20 N4 C22 C27 -90(4) . . . . no
C29 N5 C28 O10 -5(6) . . . . no
C29 N5 C28 C26 176(3) . . . . no
C28 N5 C29 C30 95(5) . . . . no
C33 N6 C32 O13 -8(6) . . . . no
C33 N6 C32 C24 174(3) . . . . no
C32 N6 C33 C34 156(4) . . . . no
O1 C1 C2 O2 23(9) . . . . no
O1 C1 C2 C3 137(7) . . . . no
O2 C2 C3 N1 -171(4) . . . . no
C1 C2 C3 N1 75(6) . . . . no
N1 C4 C13 C12 -91(4) . . . . no
N1 C4 C13 C14 92(4) . . . . no
O4 C5 C6 O5 -47(7) . . . . no
O4 C5 C6 C7 -162(7) . . . . no
O5 C6 C7 N2 57(5) . . . . no
C5 C6 C7 N2 168(4) . . . . no
O6 C8 C9 C10 89(4) . . . . no
O6 C8 C9 C14 -86(4) . . . . no
N2 C8 C9 C10 -93(4) . . . . no
N2 C8 C9 C14 92(4) . . . . no
C8 C9 C10 I3 11(4) . . . . no
C8 C9 C10 C11 -166(3) . . . . no
C14 C9 C10 I3 -174(3) . . . . no
C14 C9 C10 C11 10(5) . . . . no
C8 C9 C14 I2 -4(5) . . . . no
C8 C9 C14 C13 169(3) . . . . no
C10 C9 C14 I2 -179(3) . . . . no
C10 C9 C14 C13 -7(5) . . . . no
I3 C10 C11 N3 0(5) . . . . no
I3 C10 C11 C12 171(3) . . . . no
C9 C10 C11 N3 176(3) . . . . no
C9 C10 C11 C12 -13(6) . . . . no
N3 C11 C12 I1 -5(5) . . . . no
N3 C11 C12 C13 -177(3) . . . . no
C10 C11 C12 I1 -176(3) . . . . no
C10 C11 C12 C13 13(6) . . . . no
I1 C12 C13 C4 1(4) . . . . no
I1 C12 C13 C14 179(2) . . . . no
C11 C12 C13 C4 174(3) . . . . no
C11 C12 C13 C14 -9(5) . . . . no
C4 C13 C14 I2 -4(4) . . . . no
C4 C13 C14 C9 -177(3) . . . . no
C12 C13 C14 I2 178(2) . . . . no
C12 C13 C14 C9 6(5) . . . . no
N3 C17 C18 O8 -72(3) . . . . no
N3 C17 C18 C19 179(3) . . . . no
O8 C18 C19 N4 164(2) . . . . no
C17 C18 C19 N4 -80(3) . . . . no
N4 C22 C23 I5 -17(5) . . . . no
N4 C22 C23 C24 164(3) . . . . no
C27 C22 C23 I5 176(3) . . . . no
C27 C22 C23 C24 -4(5) . . . . no
N4 C22 C27 I4 21(5) . . . . no
N4 C22 C27 C26 -169(3) . . . . no
C23 C22 C27 I4 -171(3) . . . . no
C23 C22 C27 C26 0(5) . . . . no
I5 C23 C24 C25 -175(3) . . . . no
I5 C23 C24 C32 2(5) . . . . no
C22 C23 C24 C25 4(6) . . . . no
C22 C23 C24 C32 -179(3) . . . . no
C23 C24 C25 I6 -174(3) . . . . no
C23 C24 C25 C26 0(7) . . . . no
C32 C24 C25 I6 9(5) . . . . no
C32 C24 C25 C26 -177(4) . . . . no
C23 C24 C32 O13 -86(4) . . . . no
C23 C24 C32 N6 92(4) . . . . no
C25 C24 C32 O13 91(5) . . . . no
C25 C24 C32 N6 -91(5) . . . . no
I6 C25 C26 C27 169(3) . . . . no
I6 C25 C26 C28 -11(6) . . . . no
C24 C25 C26 C27 -4(7) . . . . no
C24 C25 C26 C28 175(4) . . . . no
C25 C26 C27 I4 175(4) . . . . no
C25 C26 C27 C22 5(6) . . . . no
C28 C26 C27 I4 -5(5) . . . . no
C28 C26 C27 C22 -175(3) . . . . no
C25 C26 C28 O10 93(5) . . . . no
C25 C26 C28 N5 -89(5) . . . . no
C27 C26 C28 O10 -88(5) . . . . no
C27 C26 C28 N5 91(4) . . . . no
N5 C29 C30 O11 68(4) . . . . no
N5 C29 C30 C31 180(4) . . . . no
O11 C30 C31 O12 -169(5) . . . . no
C29 C30 C31 O12 78(6) . . . . no
N6 C33 C34 O14 -172(5) . . . . no
N6 C33 C34 C35 -59(6) . . . . no
O14 C34 C35 O15 67(8) . . . . no
C33 C34 C35 O15 -48(8) . . . . no
